data_7037703
loop_
_publ_author_name
'Dub, Pavel A.'
'Scott, Brian L.'
'Gordon, John C.'

_publ_section_title
;
 First-row transition metal complexes of ENENES ligands: the ability of
 the thioether donor to impact the coordination chemistry.
;
_journal_issue 4
_journal_name_full 'Dalton transactions (Cambridge, England : 2003)'
_journal_page_first 1560
_journal_page_last 1571
_journal_paper_doi 10.1039/c5dt03855c
_journal_volume 45
_journal_year 2016
_chemical_formula_sum 'C14 H22 Cl2 Co N2 O S'
_chemical_formula_weight 396.23
_chemical_name_systematic
; 
 ? 
;
_space_group_IT_number 2
_symmetry_cell_setting triclinic
_symmetry_space_group_name_Hall '-P 1'
_symmetry_space_group_name_H-M 'P -1'
_atom_sites_solution_hydrogens geom
_atom_sites_solution_primary direct
_atom_sites_solution_secondary difmap
_audit_creation_method SHELXL-97
_audit_update_record
;
2015-11-30 deposited with the CCDC.
2015-12-11 downloaded from the CCDC.
;
_cell_angle_alpha 98.291(3)
_cell_angle_beta 107.707(3)
_cell_angle_gamma 94.031(4)
_cell_formula_units_Z 2
_cell_length_a 7.127(2)
_cell_length_b 11.307(4)
_cell_length_c 11.422(4)
_cell_measurement_reflns_used 6671
_cell_measurement_temperature 120(1)
_cell_measurement_theta_max 28.55
_cell_measurement_theta_min 2.40
_cell_volume 861.3(5)
_computing_cell_refinement 'SAINT+, v. 7.66a (Bruker AXS, 2009)'
_computing_data_collection 'APEX II, v. 7.0 (Bruker AXS, 2009)'
_computing_data_reduction 'SAINT+, v. 7.66a (Bruker AXS, 2009)'
_computing_molecular_graphics 'SHELXTL, v. 6.14, (Bruker AXS, 2000)'
_computing_publication_material 'SHELXTL, v. 6.14, (Bruker AXS, 2000)'
_computing_structure_refinement 'SHELXL-97 (Sheldrick, 1997)'
_computing_structure_solution 'SHELXS-97 (Sheldrick, 1990)'
_diffrn_ambient_temperature 120(1)
_diffrn_measured_fraction_theta_full 0.997
_diffrn_measured_fraction_theta_max 0.912
_diffrn_measurement_device_type 'Bruker D8 with APEXII CCD'
_diffrn_measurement_method '\w scans'
_diffrn_radiation_monochromator graphite
_diffrn_radiation_source 'fine-focus sealed tube'
_diffrn_radiation_type MoK\a
_diffrn_radiation_wavelength 0.71073
_diffrn_reflns_av_R_equivalents 0.0137
_diffrn_reflns_av_sigmaI/netI 0.0179
_diffrn_reflns_limit_h_max 9
_diffrn_reflns_limit_h_min -9
_diffrn_reflns_limit_k_max 15
_diffrn_reflns_limit_k_min -14
_diffrn_reflns_limit_l_max 14
_diffrn_reflns_limit_l_min -14
_diffrn_reflns_number 9966
_diffrn_reflns_theta_full 25.00
_diffrn_reflns_theta_max 28.58
_diffrn_reflns_theta_min 1.90
_diffrn_standards_decay_% 0
_diffrn_standards_interval_count 0
_diffrn_standards_interval_time 0
_diffrn_standards_number 0
_exptl_absorpt_coefficient_mu 1.427
_exptl_absorpt_correction_T_max 0.8705
_exptl_absorpt_correction_T_min 0.6742
_exptl_absorpt_correction_type multi-scan
_exptl_absorpt_process_details 'SADABS v. 2.03 (Sheldrick, 2008)'
_exptl_crystal_colour blue
_exptl_crystal_density_diffrn 1.528
_exptl_crystal_density_method 'not measured'
_exptl_crystal_description block
_exptl_crystal_F_000 410
_exptl_crystal_size_max 0.30
_exptl_crystal_size_mid 0.30
_exptl_crystal_size_min 0.10
_refine_diff_density_max 1.775
_refine_diff_density_min -0.887
_refine_diff_density_rms 0.080
_refine_ls_extinction_method none
_refine_ls_goodness_of_fit_ref 1.060
_refine_ls_hydrogen_treatment constr
_refine_ls_matrix_type full
_refine_ls_number_parameters 190
_refine_ls_number_reflns 4033
_refine_ls_number_restraints 0
_refine_ls_restrained_S_all 1.060
_refine_ls_R_factor_all 0.0381
_refine_ls_R_factor_gt 0.0358
_refine_ls_shift/su_max 0.001
_refine_ls_shift/su_mean 0.000
_refine_ls_structure_factor_coef Fsqd
_refine_ls_weighting_details 'calc w=1/[\s^2^(Fo^2^)+(0.0336P)^2^+1.7349P] where P=(Fo^2^+2Fc^2^)/3'
_refine_ls_weighting_scheme calc
_refine_ls_wR_factor_gt 0.0838
_refine_ls_wR_factor_ref 0.0854
_reflns_number_gt 3792
_reflns_number_total 4033
_reflns_threshold_expression >2sigma(I)
_cod_data_source_file c5dt03855c2.cif
_cod_data_source_block apx1821
_cod_depositor_comments 'Adding full bibliography for 7037703--7037707.cif.'
_cod_database_code 7037703

loop_
_symmetry_equiv_pos_as_xyz
'x, y, z'
'-x, -y, -z'

loop_
_atom_site_label
_atom_site_type_symbol
_atom_site_fract_x
_atom_site_fract_y
_atom_site_fract_z
_atom_site_U_iso_or_equiv
_atom_site_adp_type
_atom_site_occupancy
_atom_site_symmetry_multiplicity
_atom_site_calc_flag
_atom_site_refinement_flags
Co1 Co 0.45607(4) 0.71156(3) -0.06585(3) 0.01201(9) Uani 1 1 d .
S1 S 0.37111(9) 0.89272(5) 0.33841(6) 0.01986(13) Uani 1 1 d .
Cl1 Cl 0.29194(8) 0.86854(5) -0.10731(6) 0.02145(13) Uani 1 1 d .
Cl2 Cl 0.25517(8) 0.54172(5) -0.09674(5) 0.01771(12) Uani 1 1 d .
N1 N 0.6959(3) 0.70277(16) -0.13614(16) 0.0110(3) Uani 1 1 d .
N2 N 0.6637(3) 0.75865(18) 0.11005(18) 0.0163(4) Uani 1 1 d .
H2 H 0.6975 0.6901 0.1400 0.020 Uiso 1 1 calc R
O1 O 0.5522(2) 0.65161(15) -0.40518(15) 0.0191(3) Uani 1 1 d .
C1 C 0.6983(3) 0.58320(19) -0.2100(2) 0.0154(4) Uani 1 1 d .
H1A H 0.6830 0.5204 -0.1629 0.018 Uiso 1 1 calc R
H1B H 0.8249 0.5804 -0.2250 0.018 Uiso 1 1 calc R
C2 C 0.5324(3) 0.5611(2) -0.3333(2) 0.0177(4) Uani 1 1 d .
H2A H 0.5353 0.4827 -0.3797 0.021 Uiso 1 1 calc R
H2B H 0.4057 0.5612 -0.3182 0.021 Uiso 1 1 calc R
C3 C 0.7080(3) 0.7960(2) -0.2141(2) 0.0137(4) Uani 1 1 d .
H3A H 0.8355 0.7999 -0.2283 0.016 Uiso 1 1 calc R
H3B H 0.6973 0.8741 -0.1703 0.016 Uiso 1 1 calc R
C4 C 0.5435(3) 0.7667(2) -0.3381(2) 0.0181(4) Uani 1 1 d .
H4A H 0.4162 0.7674 -0.3238 0.022 Uiso 1 1 calc R
H4B H 0.5546 0.8279 -0.3877 0.022 Uiso 1 1 calc R
C5 C 0.8729(3) 0.7267(2) -0.0207(2) 0.0133(4) Uani 1 1 d .
H5A H 0.9875 0.7589 -0.0401 0.016 Uiso 1 1 calc R
H5B H 0.9013 0.6518 0.0093 0.016 Uiso 1 1 calc R
C6 C 0.8357(3) 0.8151(2) 0.0799(2) 0.0157(4) Uani 1 1 d .
H6A H 0.9523 0.8321 0.1535 0.019 Uiso 1 1 calc R
H6B H 0.8053 0.8901 0.0505 0.019 Uiso 1 1 calc R
C7 C 0.6127(3) 0.8401(2) 0.2057(2) 0.0180(4) Uani 1 1 d .
H7A H 0.5739 0.9131 0.1746 0.022 Uiso 1 1 calc R
H7B H 0.7276 0.8621 0.2800 0.022 Uiso 1 1 calc R
C8 C 0.4427(3) 0.7783(2) 0.2382(2) 0.0182(4) Uani 1 1 d .
H8A H 0.4859 0.7122 0.2812 0.022 Uiso 1 1 calc R
H8B H 0.3323 0.7471 0.1633 0.022 Uiso 1 1 calc R
C9 C 0.2018(3) 0.8127(2) 0.3913(2) 0.0152(4) Uani 1 1 d .
C10 C 0.1241(3) 0.6930(2) 0.3459(2) 0.0185(4) Uani 1 1 d .
H10 H 0.1590 0.6494 0.2818 0.022 Uiso 1 1 calc R
C11 C -0.0065(4) 0.6387(2) 0.3969(3) 0.0260(5) Uani 1 1 d .
H11 H -0.0568 0.5580 0.3674 0.031 Uiso 1 1 calc R
C12 C -0.0628(4) 0.7026(3) 0.4910(3) 0.0291(6) Uani 1 1 d .
H12 H -0.1500 0.6653 0.5245 0.035 Uiso 1 1 calc R
C13 C 0.0120(4) 0.8225(3) 0.5346(2) 0.0261(5) Uani 1 1 d .
H13 H -0.0261 0.8662 0.5972 0.031 Uiso 1 1 calc R
C14 C 0.1431(4) 0.8778(2) 0.4858(2) 0.0210(5) Uani 1 1 d .
H14 H 0.1926 0.9585 0.5157 0.025 Uiso 1 1 calc R

loop_
_atom_site_aniso_label
_atom_site_aniso_U_11
_atom_site_aniso_U_22
_atom_site_aniso_U_33
_atom_site_aniso_U_23
_atom_site_aniso_U_13
_atom_site_aniso_U_12
Co1 0.00890(14) 0.01514(15) 0.01140(14) -0.00004(11) 0.00417(10) -0.00181(10)
S1 0.0211(3) 0.0150(3) 0.0243(3) 0.0026(2) 0.0096(2) -0.0017(2)
Cl1 0.0189(3) 0.0144(2) 0.0346(3) 0.0048(2) 0.0132(2) 0.0033(2)
Cl2 0.0147(2) 0.0145(2) 0.0253(3) 0.0050(2) 0.0080(2) -0.00009(19)
N1 0.0108(8) 0.0117(8) 0.0105(8) 0.0024(6) 0.0035(6) 0.0004(6)
N2 0.0151(9) 0.0191(9) 0.0153(9) 0.0024(7) 0.0064(7) 0.0002(7)
O1 0.0216(8) 0.0239(8) 0.0119(7) 0.0017(6) 0.0066(6) 0.0007(7)
C1 0.0179(10) 0.0134(10) 0.0159(10) 0.0010(8) 0.0076(8) 0.0025(8)
C2 0.0190(11) 0.0186(11) 0.0151(10) -0.0011(8) 0.0076(9) -0.0014(9)
C3 0.0142(10) 0.0150(10) 0.0137(10) 0.0054(8) 0.0057(8) 0.0011(8)
C4 0.0185(11) 0.0221(11) 0.0140(10) 0.0053(9) 0.0044(8) 0.0037(9)
C5 0.0102(9) 0.0164(10) 0.0132(10) 0.0036(8) 0.0031(8) 0.0008(8)
C6 0.0108(9) 0.0226(11) 0.0123(10) 0.0007(8) 0.0034(8) -0.0023(8)
C7 0.0184(11) 0.0195(11) 0.0163(10) 0.0004(9) 0.0076(9) -0.0008(9)
C8 0.0187(11) 0.0213(11) 0.0144(10) -0.0024(8) 0.0087(9) -0.0028(9)
C9 0.0116(9) 0.0188(11) 0.0138(10) 0.0043(8) 0.0011(8) 0.0023(8)
C10 0.0179(11) 0.0185(11) 0.0186(11) 0.0007(9) 0.0067(9) 0.0003(9)
C11 0.0233(12) 0.0271(13) 0.0281(13) 0.0038(10) 0.0111(10) -0.0044(10)
C12 0.0219(12) 0.0449(16) 0.0255(13) 0.0112(12) 0.0126(10) 0.0025(11)
C13 0.0223(12) 0.0417(15) 0.0166(11) 0.0032(10) 0.0089(9) 0.0117(11)
C14 0.0187(11) 0.0233(12) 0.0165(11) -0.0018(9) 0.0007(9) 0.0054(9)

loop_
_atom_type_symbol
_atom_type_description
_atom_type_scat_dispersion_real
_atom_type_scat_dispersion_imag
_atom_type_scat_source
C C 0.0033 0.0016 'International Tables Vol C Tables 4.2.6.8 and 6.1.1.4'
H H 0.0000 0.0000 'International Tables Vol C Tables 4.2.6.8 and 6.1.1.4'
N N 0.0061 0.0033 'International Tables Vol C Tables 4.2.6.8 and 6.1.1.4'
O O 0.0106 0.0060 'International Tables Vol C Tables 4.2.6.8 and 6.1.1.4'
S S 0.1246 0.1234 'International Tables Vol C Tables 4.2.6.8 and 6.1.1.4'
Co Co 0.3494 0.9721 'International Tables Vol C Tables 4.2.6.8 and 6.1.1.4'
Cl Cl 0.1484 0.1585 'International Tables Vol C Tables 4.2.6.8 and 6.1.1.4'

loop_
_geom_angle_atom_site_label_1
_geom_angle_atom_site_label_2
_geom_angle_atom_site_label_3
_geom_angle
N2 Co1 N1 87.14(8)
N2 Co1 Cl1 108.09(6)
N1 Co1 Cl1 113.45(5)
N2 Co1 Cl2 115.40(6)
N1 Co1 Cl2 117.27(5)
Cl1 Co1 Cl2 112.77(3)
C9 S1 C8 103.94(11)
C3 N1 C1 107.96(17)
C3 N1 C5 109.26(16)
C1 N1 C5 109.10(16)
C3 N1 Co1 113.05(13)
C1 N1 Co1 114.07(13)
C5 N1 Co1 103.22(12)
C7 N2 C6 111.18(18)
C7 N2 Co1 118.28(15)
C6 N2 Co1 101.10(13)
C2 O1 C4 109.45(17)
N1 C1 C2 110.57(18)
O1 C2 C1 110.79(18)
N1 C3 C4 110.59(18)
O1 C4 C3 111.44(18)
N1 C5 C6 110.67(17)
N2 C6 C5 107.21(18)
N2 C7 C8 109.98(18)
C7 C8 S1 105.81(16)
C10 C9 C14 119.3(2)
C10 C9 S1 124.79(18)
C14 C9 S1 115.89(18)
C9 C10 C11 119.5(2)
C12 C11 C10 121.1(2)
C13 C12 C11 119.3(2)
C14 C13 C12 120.5(2)
C13 C14 C9 120.3(2)

loop_
_geom_bond_atom_site_label_1
_geom_bond_atom_site_label_2
_geom_bond_distance
Co1 N2 2.069(2)
Co1 N1 2.1005(19)
Co1 Cl1 2.2227(8)
Co1 Cl2 2.2301(8)
S1 C9 1.757(2)
S1 C8 1.807(2)
N1 C3 1.488(3)
N1 C1 1.491(3)
N1 C5 1.497(3)
N2 C7 1.474(3)
N2 C6 1.496(3)
O1 C2 1.426(3)
O1 C4 1.427(3)
C1 C2 1.513(3)
C3 C4 1.513(3)
C5 C6 1.510(3)
C7 C8 1.524(3)
C9 C10 1.387(3)
C9 C14 1.404(3)
C10 C11 1.392(3)
C11 C12 1.384(4)
C12 C13 1.383(4)
C13 C14 1.382(4)
